data_2019790
loop_
_publ_author_name
'Poleti, Dejan'
'Rogan, Jelena'
'Rodi\'c, Marko V.'
'Radovanovi\'c, Lidija'

_publ_section_title
;
 Mixed-ligand Mn^II^ and Cu^II^ complexes with alternating
 2,2'-bipyrimidine and terephthalate bridges
;
_journal_coeditor_code SK3573
_journal_issue 2
_journal_name_full 'Acta Crystallographica Section C'
_journal_page_first
;
;
_journal_paper_doi 10.1107/S2053229614028113
_journal_volume 71
_journal_year 2015
_chemical_formula_iupac '[Cu3 (C8 H4 O4)2 (O H)2 (C8 H6 N4) (H2 O)4] , 4H2 O'
_chemical_formula_moiety 'C24 H24 Cu3 N4 O14, 4(H2 O)'
_chemical_formula_sum 'C24 H32 Cu3 N4 O18'
_chemical_formula_weight 855.15
_chemical_name_systematic
'<i>catena</i>-Poly[[[aquacopper(II)]-\m-aqua-\m-hydroxido-\m-terephthalato-\k^2^<i>O</i>^1^:<i>O</i>^1'^-copper(II)-\m-aqua-\m-hydroxido-\m-terephthalato-\k^2^<i>O</i>^1^:<i>O</i>^1'^-[aquacopper(II)]-\m-2,2'-bipyrimidine-\k^4^<i>N</i>^1^,<i>N</i>^1'^:<i>N</i>^3^,<i>N</i>^3'^] tetrahydrate]'
_space_group_crystal_system triclinic
_space_group_IT_number 2
_space_group_name_Hall '-P 1'
_space_group_name_H-M_alt 'P -1'
_symmetry_space_group_name_Hall '-P 1'
_symmetry_space_group_name_H-M 'P -1'
_atom_sites_solution_hydrogens mixed
_atom_sites_solution_primary direct
_atom_sites_solution_secondary difmap
_cell_angle_alpha 69.565(3)
_cell_angle_beta 75.167(3)
_cell_angle_gamma 81.404(3)
_cell_formula_units_Z 1
_cell_length_a 6.7148(2)
_cell_length_b 10.7900(3)
_cell_length_c 11.7620(5)
_cell_measurement_reflns_used 4736
_cell_measurement_temperature 295(2)
_cell_measurement_theta_max 72.5160
_cell_measurement_theta_min 4.9350
_cell_volume 770.25(5)
_computing_cell_refinement
;
CrysAlis PRO (Agilent, 2014)
;
_computing_data_collection
;
CrysAlis PRO (Agilent, 2014)
;
_computing_data_reduction
;
CrysAlis PRO (Agilent, 2014)
;
_computing_molecular_graphics
;
Mercury (Macrae <i>et al.</i>, 2008), ORTEP-3 for Windows (Farrugia,
2012)
and ATOMS (Dowty, 2006)
;
_computing_publication_material
;
publCIF (Westrip, 2010), PLATON (Spek, 2009) and PARST
(Nardelli, 1995)
;
_computing_structure_refinement
;
SHELXL2013 (Sheldrick, 2015) and WinGX (Farrugia, 2012)
;
_computing_structure_solution
;
SIR2011 (Burla <i>et al.</i>, 2012)
;
_diffrn_ambient_temperature 295(2)
_diffrn_detector_area_resol_mean 16.3280
_diffrn_measured_fraction_theta_full 1.000
_diffrn_measured_fraction_theta_max 0.998
_diffrn_measurement_device_type 'Oxford Gemini S CCD area-detector'
_diffrn_measurement_method \w
_diffrn_radiation_monochromator graphite
_diffrn_radiation_source 'Enhance (Cu) X-ray source'
_diffrn_radiation_type CuK\a
_diffrn_radiation_wavelength 1.54178
_diffrn_reflns_av_R_equivalents 0.0213
_diffrn_reflns_limit_h_max 8
_diffrn_reflns_limit_h_min -8
_diffrn_reflns_limit_k_max 9
_diffrn_reflns_limit_k_min -13
_diffrn_reflns_limit_l_max 14
_diffrn_reflns_limit_l_min -14
_diffrn_reflns_number 8206
_diffrn_reflns_theta_full 67.679
_diffrn_reflns_theta_max 72.112
_diffrn_reflns_theta_min 4.382
_exptl_absorpt_coefficient_mu 3.213
_exptl_absorpt_correction_T_max 1.00000
_exptl_absorpt_correction_T_min 0.48726
_exptl_absorpt_correction_type multi-scan
_exptl_absorpt_process_details
;
(CrysAlis PRO; Agilent, 2014)
;
_exptl_crystal_colour 'translucent green'
_exptl_crystal_density_diffrn 1.844
_exptl_crystal_density_method 'not measured'
_exptl_crystal_description rod
_exptl_crystal_F_000 435
_exptl_crystal_size_max 0.63
_exptl_crystal_size_mid 0.23
_exptl_crystal_size_min 0.12
_refine_diff_density_max 0.607
_refine_diff_density_min -0.360
_refine_ls_extinction_method none
_refine_ls_goodness_of_fit_ref 1.049
_refine_ls_hydrogen_treatment mixed
_refine_ls_matrix_type full
_refine_ls_number_parameters 249
_refine_ls_number_reflns 3036
_refine_ls_number_restraints 9
_refine_ls_restrained_S_all 1.050
_refine_ls_R_factor_all 0.0314
_refine_ls_R_factor_gt 0.0302
_refine_ls_shift/su_max 0.000
_refine_ls_shift/su_mean 0.000
_refine_ls_structure_factor_coef Fsqd
_refine_ls_weighting_details 'w = 1/[\s^2^(Fo^2^)+(0.0468P)^2^+0.7262P] where P=(Fo^2^+2Fc^2^)/3'
_refine_ls_weighting_scheme calc
_refine_ls_wR_factor_gt 0.0854
_refine_ls_wR_factor_ref 0.0864
_reflns_number_gt 2885
_reflns_number_total 3036
_reflns_threshold_expression I>2\s(I)
_cod_data_source_file sk3573sup1.cif
_cod_data_source_block II
_cod_database_code 2019790
_cod_database_fobs_code 2019790
_shelx_space_group_comment
;
The symmetry employed for this shelxl refinement is uniquely defined
by the following loop, which should always be used as a source of
symmetry information in preference to the above space-group names.
They are only intended as comments.
;
_shelxl_version_number .2013

loop_
_space_group_symop_operation_xyz
'x, y, z'
'-x, -y, -z'

loop_
_atom_site_type_symbol
_atom_site_label
_atom_site_fract_x
_atom_site_fract_y
_atom_site_fract_z
_atom_site_U_iso_or_equiv
_atom_site_adp_type
_atom_site_calc_flag
_atom_site_occupancy
Cu Cu1 0.0000 0.0000 0.5000 0.02179(13) Uani d 1
Cu Cu2 -0.06720(5) 0.30070(3) 0.41875(3) 0.02385(11) Uani d 1
O O1 0.0838(3) 0.05372(15) 0.31075(13) 0.0294(3) Uani d 1
O O2 0.0370(3) 0.27565(15) 0.25681(13) 0.0298(3) Uani d 1
O O3 0.3524(3) 0.33471(17) -0.36946(15) 0.0373(4) Uani d 1
O O4 0.4082(3) 0.11759(17) -0.32075(15) 0.0386(4) Uani d 1
O O5 0.2310(3) 0.16542(18) 0.47498(16) 0.0323(4) Uani d 1
H H5A 0.327(3) 0.167(3) 0.413(2) 0.031(7) Uiso d 1
H H5B 0.273(5) 0.156(3) 0.537(2) 0.043(9) Uiso d 1
O O6 -0.3930(3) 0.41295(18) 0.38533(18) 0.0395(4) Uani d 1
H H6A -0.391(5) 0.4912(19) 0.379(3) 0.037(8) Uiso d 1
H H6B -0.473(4) 0.377(3) 0.451(2) 0.050(9) Uiso d 1
O O7 -0.2095(2) 0.14152(14) 0.48389(14) 0.0230(3) Uani d 1
H H7A -0.304(3) 0.132(3) 0.539(2) 0.027(7) Uiso d 1
O O8 0.5818(3) 0.1520(2) 0.2934(2) 0.0430(4) Uani d 1
H H8A 0.588(6) 0.074(2) 0.297(4) 0.065 Uiso d 1
H H8B 0.655(5) 0.151(4) 0.341(3) 0.065 Uiso d 1
O O9 0.6362(6) 0.3844(4) 0.0706(3) 0.1041(11) Uani d 1
H H9A 0.5926 0.3230 0.1357 0.156 Uiso d 1
H H9B 0.7713 0.3779 0.0530 0.156 Uiso d 1
N N1 0.1136(3) 0.65456(18) 0.41706(17) 0.0241(4) Uani d 1
N N2 0.0682(3) 0.47817(18) 0.35082(17) 0.0255(4) Uani d 1
C C1 0.0862(3) 0.1677(2) 0.23341(19) 0.0244(4) Uani d 1
C C2 0.1563(3) 0.1811(2) 0.09742(19) 0.0258(4) Uani d 1
C C3 0.1813(4) 0.3044(2) 0.0080(2) 0.0364(6) Uani d 1
H H3 0.1538 0.3798 0.0320 0.044 Uiso calc 1
C C4 0.2467(4) 0.3172(2) -0.1164(2) 0.0363(6) Uani d 1
H H4 0.2648 0.4010 -0.1752 0.044 Uiso calc 1
C C5 0.2856(3) 0.2065(2) -0.15496(19) 0.0247(4) Uani d 1
C C6 0.2580(6) 0.0838(3) -0.0660(2) 0.0535(9) Uani d 1
H H6 0.2829 0.0084 -0.0900 0.064 Uiso calc 1
C C7 0.1935(7) 0.0712(3) 0.0589(2) 0.0599(10) Uani d 1
H H7 0.1750 -0.0126 0.1177 0.072 Uiso calc 1
C C8 0.3532(3) 0.2209(2) -0.29157(19) 0.0255(4) Uani d 1
C C9 0.0503(3) 0.5366(2) 0.43620(19) 0.0219(4) Uani d 1
C C10 0.1958(4) 0.7240(2) 0.2994(2) 0.0293(5) Uani d 1
H H10 0.2371 0.8086 0.2813 0.035 Uiso calc 1
C C11 0.2204(4) 0.6720(2) 0.2043(2) 0.0351(5) Uani d 1
H H11 0.2782 0.7203 0.1226 0.042 Uiso calc 1
C C12 0.1570(4) 0.5466(2) 0.2339(2) 0.0326(5) Uani d 1
H H12 0.1762 0.5088 0.1716 0.039 Uiso calc 1

loop_
_atom_site_aniso_label
_atom_site_aniso_U_11
_atom_site_aniso_U_22
_atom_site_aniso_U_33
_atom_site_aniso_U_12
_atom_site_aniso_U_13
_atom_site_aniso_U_23
Cu1 0.0326(2) 0.0164(2) 0.0148(2) -0.00029(16) -0.00166(17) -0.00615(16)
Cu2 0.0381(2) 0.01706(17) 0.01669(17) -0.00609(13) 0.00014(13) -0.00857(12)
O1 0.0470(9) 0.0234(8) 0.0153(7) -0.0006(7) -0.0019(6) -0.0074(6)
O2 0.0490(9) 0.0231(8) 0.0166(7) -0.0057(7) 0.0007(6) -0.0099(6)
O3 0.0601(11) 0.0290(9) 0.0191(8) -0.0053(8) -0.0018(7) -0.0072(7)
O4 0.0627(12) 0.0302(9) 0.0217(8) -0.0002(8) -0.0009(8) -0.0141(7)
O5 0.0356(9) 0.0392(9) 0.0258(8) -0.0017(7) -0.0059(7) -0.0162(7)
O6 0.0509(11) 0.0263(9) 0.0346(10) -0.0017(8) 0.0007(8) -0.0094(8)
O7 0.0299(8) 0.0179(7) 0.0194(7) -0.0031(6) 0.0009(6) -0.0076(6)
O8 0.0484(11) 0.0384(10) 0.0464(11) -0.0033(8) -0.0099(9) -0.0190(9)
O9 0.100(2) 0.087(2) 0.098(2) -0.0194(19) -0.020(2) 0.0080(19)
N1 0.0307(9) 0.0192(8) 0.0227(9) -0.0030(7) -0.0040(7) -0.0079(7)
N2 0.0344(9) 0.0212(9) 0.0218(9) -0.0029(7) -0.0017(7) -0.0109(7)
C1 0.0310(10) 0.0250(11) 0.0183(10) -0.0027(8) -0.0024(8) -0.0101(8)
C2 0.0351(11) 0.0250(11) 0.0170(10) -0.0022(8) -0.0021(8) -0.0091(8)
C3 0.0618(16) 0.0234(11) 0.0232(11) -0.0049(11) -0.0010(11) -0.0116(9)
C4 0.0618(16) 0.0247(11) 0.0183(10) -0.0053(11) -0.0007(10) -0.0067(9)
C5 0.0303(10) 0.0268(11) 0.0173(10) -0.0013(8) -0.0021(8) -0.0100(8)
C6 0.110(3) 0.0237(12) 0.0220(12) 0.0012(14) -0.0022(14) -0.0126(10)
C7 0.130(3) 0.0207(12) 0.0182(12) -0.0009(15) -0.0011(15) -0.0051(10)
C8 0.0302(10) 0.0289(11) 0.0183(10) -0.0037(8) -0.0014(8) -0.0107(9)
C9 0.0282(10) 0.0177(9) 0.0211(10) -0.0014(8) -0.0033(8) -0.0094(8)
C10 0.0386(12) 0.0233(11) 0.0247(11) -0.0095(9) -0.0043(9) -0.0050(9)
C11 0.0469(14) 0.0331(13) 0.0223(11) -0.0129(10) -0.0010(10) -0.0059(9)
C12 0.0467(13) 0.0314(12) 0.0207(10) -0.0075(10) -0.0007(9) -0.0125(9)

loop_
_atom_type_symbol
_atom_type_description
_atom_type_scat_dispersion_real
_atom_type_scat_dispersion_imag
_atom_type_scat_source
C C 0.0181 0.0091 'International Tables Vol C Tables 4.2.6.8 and 6.1.1.4'
H H 0.0000 0.0000 'International Tables Vol C Tables 4.2.6.8 and 6.1.1.4'
N N 0.0311 0.0180 'International Tables Vol C Tables 4.2.6.8 and 6.1.1.4'
O O 0.0492 0.0322 'International Tables Vol C Tables 4.2.6.8 and 6.1.1.4'
Cu Cu -1.9646 0.5888 'International Tables Vol C Tables 4.2.6.8 and 6.1.1.4'

loop_
_geom_angle_atom_site_label_1
_geom_angle_atom_site_label_2
_geom_angle_atom_site_label_3
_geom_angle_site_symmetry_1
_geom_angle_site_symmetry_3
_geom_angle
_geom_angle_publ_flag
O7 Cu1 O7 . 2_556 180.0 ?
O7 Cu1 O1 . 2_556 91.05(6) ?
O7 Cu1 O1 2_556 2_556 88.95(6) ?
O7 Cu1 O1 . . 88.95(6) ?
O7 Cu1 O1 2_556 . 91.05(6) ?
O1 Cu1 O1 2_556 . 180.0 ?
O7 Cu1 O5 . 2_556 94.13(6) ?
O7 Cu1 O5 2_556 2_556 85.87(6) ?
O1 Cu1 O5 2_556 2_556 84.51(6) ?
O1 Cu1 O5 . 2_556 95.49(6) ?
O7 Cu1 O5 . . 85.87(6) ?
O7 Cu1 O5 2_556 . 94.13(6) ?
O1 Cu1 O5 2_556 . 95.49(6) ?
O1 Cu1 O5 . . 84.51(6) ?
O5 Cu1 O5 2_556 . 180.0 ?
O7 Cu1 Cu2 . 2_556 142.85(5) ?
O7 Cu1 Cu2 2_556 2_556 37.15(5) ?
O1 Cu1 Cu2 2_556 2_556 77.04(4) ?
O1 Cu1 Cu2 . 2_556 102.96(4) ?
O5 Cu1 Cu2 2_556 2_556 50.24(4) ?
O5 Cu1 Cu2 . 2_556 129.76(4) ?
O7 Cu1 Cu2 . . 37.15(5) ?
O7 Cu1 Cu2 2_556 . 142.85(5) ?
O1 Cu1 Cu2 2_556 . 102.96(4) ?
O1 Cu1 Cu2 . . 77.04(4) ?
O5 Cu1 Cu2 2_556 . 129.76(4) ?
O5 Cu1 Cu2 . . 50.24(4) ?
Cu2 Cu1 Cu2 2_556 . 180.0 ?
O7 Cu2 O2 . . 92.02(7) ?
O7 Cu2 N2 . . 176.41(7) ?
O2 Cu2 N2 . . 89.72(7) ?
O7 Cu2 N1 . 2_566 98.71(7) ?
O2 Cu2 N1 . 2_566 166.90(7) ?
N2 Cu2 N1 . 2_566 80.00(7) y
O7 Cu2 O5 . . 87.00(6) ?
O2 Cu2 O5 . . 85.67(7) ?
N2 Cu2 O5 . . 96.26(7) ?
N1 Cu2 O5 2_566 . 87.40(6) ?
O7 Cu2 O6 . . 85.93(7) ?
O2 Cu2 O6 . . 98.20(7) ?
N2 Cu2 O6 . . 90.71(7) ?
N1 Cu2 O6 2_566 . 90.09(7) ?
O5 Cu2 O6 . . 172.05(6) ?
O7 Cu2 Cu1 . . 37.11(5) ?
O2 Cu2 Cu1 . . 79.98(5) ?
N2 Cu2 Cu1 . . 146.43(5) ?
N1 Cu2 Cu1 2_566 . 104.19(5) ?
O5 Cu2 Cu1 . . 51.44(4) ?
O6 Cu2 Cu1 . . 122.22(5) ?
C1 O1 Cu1 . . 128.12(14) ?
C1 O2 Cu2 . . 128.09(14) ?
Cu2 O5 Cu1 . . 78.32(5) ?
Cu2 O5 H5A . . 112.4(19) ?
Cu1 O5 H5A . . 108.3(19) ?
Cu2 O5 H5B . . 125(2) ?
Cu1 O5 H5B . . 115(2) ?
H5A O5 H5B . . 112(3) ?
Cu2 O6 H6A . . 109(2) ?
Cu2 O6 H6B . . 103(2) ?
H6A O6 H6B . . 108(3) ?
Cu1 O7 Cu2 . . 105.74(7) ?
Cu1 O7 H7A . . 116(2) ?
Cu2 O7 H7A . . 121(2) ?
H8A O8 H8B . . 104(4) ?
H9A O9 H9B . . 109 ?
C9 N1 C10 . . 116.64(18) ?
C9 N1 Cu2 . 2_566 112.64(14) ?
C10 N1 Cu2 . 2_566 130.72(15) ?
C9 N2 C12 . . 116.34(19) ?
C9 N2 Cu2 . . 113.73(14) ?
C12 N2 Cu2 . . 129.75(16) ?
O1 C1 O2 . . 126.72(19) ?
O1 C1 C2 . . 117.84(18) ?
O2 C1 C2 . . 115.43(19) ?
C7 C2 C3 . . 118.3(2) ?
C7 C2 C1 . . 121.1(2) ?
C3 C2 C1 . . 120.60(19) ?
C2 C3 C4 . . 120.8(2) ?
C2 C3 H3 . . 119.6 ?
C4 C3 H3 . . 119.6 ?
C3 C4 C5 . . 120.8(2) ?
C3 C4 H4 . . 119.6 ?
C5 C4 H4 . . 119.6 ?
C6 C5 C4 . . 118.3(2) ?
C6 C5 C8 . . 120.9(2) ?
C4 C5 C8 . . 120.7(2) ?
C5 C6 C7 . . 120.7(2) ?
C5 C6 H6 . . 119.6 ?
C7 C6 H6 . . 119.6 ?
C2 C7 C6 . . 121.0(2) ?
C2 C7 H7 . . 119.5 ?
C6 C7 H7 . . 119.5 ?
O3 C8 O4 . . 123.4(2) ?
O3 C8 C5 . . 118.45(19) ?
O4 C8 C5 . . 118.1(2) ?
N1 C9 N2 . . 126.60(19) ?
N1 C9 C9 . 2_566 116.8(2) ?
N2 C9 C9 . 2_566 116.6(2) ?
N1 C10 C11 . . 121.0(2) ?
N1 C10 H10 . . 119.5 ?
C11 C10 H10 . . 119.5 ?
C12 C11 C10 . . 118.1(2) ?
C12 C11 H11 . . 120.9 ?
C10 C11 H11 . . 120.9 ?
N2 C12 C11 . . 121.2(2) ?
N2 C12 H12 . . 119.4 ?
C11 C12 H12 . . 119.4 ?

loop_
_geom_bond_atom_site_label_1
_geom_bond_atom_site_label_2
_geom_bond_site_symmetry_2
_geom_bond_distance
_geom_bond_publ_flag
Cu1 O7 . 1.9076(15) y
Cu1 O7 2_556 1.9076(15) .
Cu1 O1 2_556 2.0402(14) .
Cu1 O1 . 2.0402(14) y
Cu1 O5 2_556 2.4301(18) .
Cu1 O5 . 2.4302(18) y
Cu1 Cu2 2_556 3.0433(3) .
Cu1 Cu2 . 3.0433(3) y
Cu2 O7 . 1.9096(15) y
Cu2 O2 . 1.9522(15) y
Cu2 N2 . 2.0521(18) y
Cu2 N1 2_566 2.0875(18) y
Cu2 O5 . 2.3891(18) y
Cu2 O6 . 2.392(2) y
O1 C1 . 1.248(3) ?
O2 C1 . 1.267(3) ?
O3 C8 . 1.250(3) ?
O4 C8 . 1.255(3) ?
O5 H5A . 0.835(17) ?
O5 H5B . 0.816(18) ?
O6 H6A . 0.823(18) ?
O6 H6B . 0.825(18) ?
O7 H7A . 0.770(17) ?
O8 H8A . 0.827(19) ?
O8 H8B . 0.833(19) ?
O9 H9A . 0.836 ?
O9 H9B . 0.875 ?
N1 C9 . 1.328(3) ?
N1 C10 . 1.338(3) ?
N1 Cu2 2_566 2.0875(18) ?
N2 C9 . 1.334(3) ?
N2 C12 . 1.340(3) ?
C1 C2 . 1.508(3) ?
C2 C7 . 1.379(3) ?
C2 C3 . 1.379(3) ?
C3 C4 . 1.380(3) ?
C3 H3 . 0.9300 ?
C4 C5 . 1.387(3) ?
C4 H4 . 0.9300 ?
C5 C6 . 1.374(3) ?
C5 C8 . 1.512(3) ?
C6 C7 . 1.384(4) ?
C6 H6 . 0.9300 ?
C7 H7 . 0.9300 ?
C9 C9 2_566 1.465(4) ?
C10 C11 . 1.382(3) ?
C10 H10 . 0.9300 ?
C11 C12 . 1.379(3) ?
C11 H11 . 0.9300 ?
C12 H12 . 0.9300 ?

loop_
_geom_hbond_atom_site_label_D
_geom_hbond_atom_site_label_H
_geom_hbond_atom_site_label_A
_geom_hbond_site_symmetry_A
_geom_hbond_distance_DH
_geom_hbond_distance_HA
_geom_hbond_distance_DA
_geom_hbond_angle_DHA
_geom_hbond_publ_flag
O5 H5A O8 . 0.83(2) 1.95(2) 2.770(3) 169(2) yes
O5 H5B O4 1_556 0.82(3) 1.99(3) 2.805(3) 172(3) yes
O6 H6A O3 2_565 0.82(2) 1.90(2) 2.714(3) 173(2) yes
O6 H6B O3 1_456 0.82(2) 2.06(2) 2.857(2) 161(2) yes
O7 H7A O4 1_456 0.77(2) 2.18(2) 2.950(2) 174(2) yes
O8 H8A O4 2_655 0.83(3) 1.98(2) 2.805(3) 175(3) yes
O8 H8B O7 1_655 0.83(4) 2.07(4) 2.895(3) 170(3) yes
O9 H9A O8 . 0.84 2.10 2.913(4) 162 yes
